data_4077377
loop_
_publ_author_name
'Pla\.zuk, Damian'
'K\/lys, Arkadiusz'
'Zakrzewski, Janusz'
'Rybarczyk-Pirek, Agnieszka'
'Olszak, Tomasz A.'

_publ_section_title
;
 Direct Acetoacetylation of Ferrocene and a 1,1&#x2018;-Diphosphaferrocene
;
_journal_issue 22
_journal_name_full Organometallics
_journal_page_first 4448
_journal_paper_doi 10.1021/om010413o
_journal_volume 20
_journal_year 2001
_chemical_formula_moiety 'C16 H19 B F2 Fe O2 P2'
_chemical_formula_sum 'C16 H19 B F2 Fe O2 P2'
_chemical_formula_weight 409.91
_chemical_name_systematic
;
  ?
;
_space_group_IT_number 14
_symmetry_cell_setting monoclinic
_symmetry_Int_Tables_number 14
_symmetry_space_group_name_Hall '-P 2yn'
_symmetry_space_group_name_H-M 'P 1 21/n 1'
_atom_sites_solution_hydrogens geom
_atom_sites_solution_primary direct
_atom_sites_solution_secondary difmap
_audit_creation_method SHELXL-97
_cell_angle_alpha 90.00
_cell_angle_beta 110.445(5)
_cell_angle_gamma 90.00
_cell_formula_units_Z 4
_cell_length_a 12.2294(9)
_cell_length_b 11.2742(9)
_cell_length_c 13.5370(7)
_cell_measurement_reflns_used 25
_cell_measurement_temperature 293(2)
_cell_measurement_theta_max 39.08
_cell_measurement_theta_min 27.89
_cell_volume 1748.9(2)
_computing_cell_refinement 'MSC/AFC Diffractometer Control Software (1989a)'
_computing_data_collection 'MSC/AFC Diffractometer Control Software (1989a)'
_computing_data_reduction 'TEXSAN (1989b)'
_computing_molecular_graphics 'PLATON (Spek, 1990)'
_computing_publication_material 'SHELXL-97 (Sheldrick, 1997)'
_computing_structure_refinement 'SHELXL-97 (Sheldrick, 1997)'
_computing_structure_solution 'SHELXS-97 (Sheldrick, 1990)'
_diffrn_ambient_temperature 293(2)
_diffrn_measured_fraction_theta_full 0.891
_diffrn_measured_fraction_theta_max 0.891
_diffrn_measurement_device_type 'AFC5S Rigaku'
_diffrn_measurement_method '\w scan'
_diffrn_radiation_monochromator graphite
_diffrn_radiation_source 'fine-focus sealed tube'
_diffrn_radiation_type CuK\a
_diffrn_radiation_wavelength 1.54178
_diffrn_reflns_av_R_equivalents 0.0660
_diffrn_reflns_av_sigmaI/netI 0.0886
_diffrn_reflns_limit_h_max 15
_diffrn_reflns_limit_h_min -1
_diffrn_reflns_limit_k_max 13
_diffrn_reflns_limit_k_min 0
_diffrn_reflns_limit_l_max 15
_diffrn_reflns_limit_l_min -16
_diffrn_reflns_number 3425
_diffrn_reflns_theta_full 72.65
_diffrn_reflns_theta_max 72.65
_diffrn_reflns_theta_min 4.20
_diffrn_standards_decay_% <1.5
_diffrn_standards_interval_count 150
_diffrn_standards_number 3
_exptl_absorpt_coefficient_mu 8.887
_exptl_absorpt_correction_T_max 0.48056
_exptl_absorpt_correction_T_min 0.09726
_exptl_absorpt_correction_type analytical
_exptl_absorpt_process_details
;
  'analytical from crystal shape (De Meulenaer, Tompa 1965)'
;
_exptl_crystal_colour 'dark red'
_exptl_crystal_density_diffrn 1.557
_exptl_crystal_density_method 'not measured'
_exptl_crystal_description plate
_exptl_crystal_F_000 840
_exptl_crystal_size_max 0.4
_exptl_crystal_size_mid 0.2
_exptl_crystal_size_min 0.1
_refine_diff_density_max 0.448
_refine_diff_density_min -0.511
_refine_diff_density_rms 0.063
_refine_ls_extinction_coef 0.00206(18)
_refine_ls_extinction_expression Fc^*^=kFc[1+0.001xFc^2^\l^3^/sin(2\q)]^-1/4^
_refine_ls_extinction_method SHELXL
_refine_ls_goodness_of_fit_ref 0.851
_refine_ls_hydrogen_treatment mixed
_refine_ls_matrix_type full
_refine_ls_number_parameters 294
_refine_ls_number_reflns 3264
_refine_ls_number_restraints 0
_refine_ls_restrained_S_all 0.851
_refine_ls_R_factor_all 0.0955
_refine_ls_R_factor_gt 0.0448
_refine_ls_shift/su_max 0.001
_refine_ls_shift/su_mean 0.000
_refine_ls_structure_factor_coef Fsqd
_refine_ls_weighting_details
;
  'calc w=1/[\s^2^(Fo^2^)+(0.0620P)^2^] where P=(Fo^2^+2Fc^2^)/3'
;
_refine_ls_weighting_scheme calc
_refine_ls_wR_factor_gt 0.1074
_refine_ls_wR_factor_ref 0.1185
_reflns_number_gt 1883
_reflns_number_total 3264
_reflns_threshold_expression >2sigma(I)
_cod_data_source_file om010413o.cif
_cod_data_source_block comp_2b
_cod_original_sg_symbol_H-M 'P 21/n'
_cod_database_code 4077377

loop_
_symmetry_equiv_pos_as_xyz
'x, y, z'
'-x+1/2, y+1/2, -z+1/2'
'-x, -y, -z'
'x-1/2, -y-1/2, z-1/2'

loop_
_atom_site_label
_atom_site_type_symbol
_atom_site_fract_x
_atom_site_fract_y
_atom_site_fract_z
_atom_site_U_iso_or_equiv
_atom_site_adp_type
_atom_site_occupancy
_atom_site_calc_flag
Fe1 Fe 0.34285(5) 0.24468(6) 0.07246(5) 0.0413(2) Uani 1 d
P11 P 0.38259(12) 0.37698(12) 0.20789(10) 0.0656(4) Uani 1 d
C12 C 0.2367(4) 0.3421(4) 0.1341(4) 0.0569(13) Uani 1 d
H12 H 0.185(5) 0.300(4) 0.160(4) 0.099(19) Uiso 1 d
C13 C 0.2024(3) 0.3653(4) 0.0248(3) 0.0455(10) Uani 1 d
C14 C 0.2984(4) 0.4082(4) -0.0016(3) 0.0459(10) Uani 1 d
C15 C 0.4002(4) 0.4172(4) 0.0892(4) 0.0546(13) Uani 1 d
H15 H 0.472(3) 0.434(3) 0.092(3) 0.044(11) Uiso 1 d
C16 C 0.0808(5) 0.3508(7) -0.0524(6) 0.0704(16) Uani 1 d
H16A H 0.038(5) 0.309(6) -0.020(5) 0.12(2) Uiso 1 d
H16B H 0.081(5) 0.324(6) -0.125(5) 0.12(2) Uiso 1 d
H16C H 0.044(6) 0.426(6) -0.072(5) 0.13(3) Uiso 1 d
C17 C 0.2904(7) 0.4441(6) -0.1096(5) 0.0688(16) Uani 1 d
H17A H 0.262(5) 0.521(5) -0.128(4) 0.11(2) Uiso 1 d
H17B H 0.232(6) 0.403(6) -0.160(5) 0.12(3) Uiso 1 d
H17C H 0.363(5) 0.439(5) -0.119(4) 0.10(2) Uiso 1 d
P21 P 0.50278(12) 0.12488(11) 0.12784(10) 0.0597(4) Uani 1 d
C22 C 0.4230(4) 0.1438(3) -0.0101(3) 0.0437(10) Uani 1 d
C23 C 0.3017(4) 0.1098(4) -0.0405(3) 0.0471(11) Uani 1 d
C24 C 0.2743(4) 0.0728(4) 0.0490(4) 0.0546(12) Uani 1 d
C25 C 0.3736(4) 0.0786(4) 0.1432(4) 0.0601(13) Uani 1 d
H25 H 0.367(4) 0.063(4) 0.210(3) 0.061(14) Uiso 1 d
C26 C 0.2140(5) 0.1067(6) -0.1499(5) 0.0624(15) Uani 1 d
H26A H 0.150(5) 0.093(5) -0.151(5) 0.10(2) Uiso 1 d
H26B H 0.226(5) 0.033(5) -0.187(4) 0.11(2) Uiso 1 d
H26C H 0.201(5) 0.179(5) -0.188(4) 0.10(2) Uiso 1 d
C27 C 0.1546(7) 0.0339(7) 0.0444(7) 0.0830(19) Uani 1 d
H27A H 0.093(5) 0.081(5) -0.006(4) 0.10(2) Uiso 1 d
H27B H 0.149(5) 0.038(5) 0.116(5) 0.13(3) Uiso 1 d
H27C H 0.146(6) -0.043(6) 0.017(5) 0.15(3) Uiso 1 d
C31 C 0.4780(4) 0.1901(4) -0.0814(3) 0.0481(11) Uani 1 d
O32 O 0.4170(3) 0.1942(3) -0.1803(2) 0.0605(8) Uani 1 d
B33 B 0.4633(5) 0.2336(5) -0.2635(5) 0.0570(14) Uani 1 d
O34 O 0.5847(3) 0.2772(3) -0.2149(3) 0.0656(9) Uani 1 d
C35 C 0.6439(4) 0.2698(4) -0.1150(4) 0.0518(11) Uani 1 d
C36 C 0.5938(4) 0.2291(4) -0.0459(4) 0.0561(12) Uani 1 d
H36 H 0.640(4) 0.225(4) 0.026(4) 0.070(16) Uiso 1 d
C37 C 0.7667(5) 0.3092(7) -0.0832(6) 0.0697(16) Uani 1 d
H37A H 0.802(6) 0.263(5) -0.118(5) 0.11(2) Uiso 1 d
H37B H 0.798(5) 0.305(5) -0.010(5) 0.10(2) Uiso 1 d
H37C H 0.773(5) 0.381(5) -0.105(5) 0.11(3) Uiso 1 d
F38 F 0.3947(3) 0.3230(3) -0.3182(2) 0.0944(11) Uani 1 d
F39 F 0.4619(3) 0.1398(3) -0.3260(2) 0.0810(9) Uani 1 d

loop_
_atom_site_aniso_label
_atom_site_aniso_U_11
_atom_site_aniso_U_22
_atom_site_aniso_U_33
_atom_site_aniso_U_23
_atom_site_aniso_U_13
_atom_site_aniso_U_12
Fe1 0.0379(3) 0.0463(4) 0.0438(4) 0.0005(3) 0.0194(3) -0.0003(3)
P11 0.0658(9) 0.0750(9) 0.0519(8) -0.0143(7) 0.0156(7) 0.0061(7)
C12 0.055(3) 0.066(3) 0.062(3) 0.001(2) 0.037(3) 0.002(2)
C13 0.034(2) 0.054(3) 0.050(3) -0.002(2) 0.016(2) -0.001(2)
C14 0.040(3) 0.048(2) 0.053(3) 0.001(2) 0.020(2) -0.0002(19)
C15 0.028(3) 0.061(3) 0.075(4) -0.010(2) 0.018(2) -0.005(2)
C16 0.039(3) 0.086(5) 0.080(4) 0.003(4) 0.013(3) 0.002(3)
C17 0.083(5) 0.064(4) 0.069(4) 0.015(3) 0.038(4) 0.005(4)
P21 0.0578(8) 0.0691(9) 0.0519(7) 0.0097(6) 0.0185(6) 0.0185(7)
C22 0.041(2) 0.050(3) 0.040(2) 0.0009(19) 0.0142(19) 0.007(2)
C23 0.047(3) 0.046(2) 0.052(3) -0.003(2) 0.022(2) -0.003(2)
C24 0.058(3) 0.049(3) 0.066(3) 0.000(2) 0.033(3) -0.006(2)
C25 0.068(4) 0.060(3) 0.059(3) 0.013(3) 0.031(3) 0.009(3)
C26 0.054(4) 0.075(4) 0.058(3) -0.015(3) 0.018(3) -0.011(3)
C27 0.081(5) 0.079(5) 0.103(6) 0.001(4) 0.050(4) -0.032(4)
C31 0.052(3) 0.050(3) 0.050(3) -0.005(2) 0.028(2) 0.008(2)
O32 0.0482(19) 0.094(2) 0.0428(18) -0.0029(17) 0.0202(15) -0.0061(17)
B33 0.053(3) 0.069(4) 0.056(3) -0.001(3) 0.027(3) -0.001(3)
O34 0.056(2) 0.095(3) 0.0497(19) -0.0076(17) 0.0236(16) -0.0124(17)
C35 0.048(3) 0.049(3) 0.061(3) -0.011(2) 0.022(2) -0.001(2)
C36 0.042(3) 0.069(3) 0.059(3) 0.000(3) 0.020(2) -0.002(2)
C37 0.052(4) 0.080(5) 0.084(5) -0.016(4) 0.033(3) -0.013(3)
F38 0.083(2) 0.108(3) 0.101(3) 0.040(2) 0.0431(19) 0.0272(19)
F39 0.081(2) 0.098(2) 0.076(2) -0.0274(17) 0.0418(17) -0.0174(17)

loop_
_atom_type_symbol
_atom_type_description
_atom_type_scat_dispersion_real
_atom_type_scat_dispersion_imag
_atom_type_scat_source
C C 0.0181 0.0091 'International Tables Vol C Tables 4.2.6.8 and 6.1.1.4'
H H 0.0000 0.0000 'International Tables Vol C Tables 4.2.6.8 and 6.1.1.4'
O O 0.0492 0.0322 'International Tables Vol C Tables 4.2.6.8 and 6.1.1.4'
P P 0.2955 0.4335 'International Tables Vol C Tables 4.2.6.8 and 6.1.1.4'
Fe Fe -1.1336 3.1974 'International Tables Vol C Tables 4.2.6.8 and 6.1.1.4'
B B 0.0090 0.0039 'International Tables Vol C Tables 4.2.6.8 and 6.1.1.4'
F F 0.0727 0.0534 'International Tables Vol C Tables 4.2.6.8 and 6.1.1.4'

loop_
_geom_angle_atom_site_label_1
_geom_angle_atom_site_label_2
_geom_angle_atom_site_label_3
_geom_angle
C15 Fe1 C22 111.90(17)
C15 Fe1 C25 143.5(2)
C22 Fe1 C25 73.11(18)
C15 Fe1 C14 40.04(16)
C22 Fe1 C14 108.76(16)
C25 Fe1 C14 175.56(19)
C15 Fe1 C12 72.12(19)
C22 Fe1 C12 170.44(18)
C25 Fe1 C12 109.2(2)
C14 Fe1 C12 68.31(18)
C15 Fe1 C23 139.08(18)
C22 Fe1 C23 40.72(15)
C25 Fe1 C23 68.91(19)
C14 Fe1 C23 109.70(17)
C12 Fe1 C23 130.68(19)
C15 Fe1 C24 176.38(19)
C22 Fe1 C24 69.43(17)
C25 Fe1 C24 39.91(18)
C14 Fe1 C24 136.49(19)
C12 Fe1 C24 106.04(19)
C23 Fe1 C24 39.94(15)
C15 Fe1 C13 68.46(16)
C22 Fe1 C13 132.82(16)
C25 Fe1 C13 136.03(18)
C14 Fe1 C13 39.81(15)
C12 Fe1 C13 39.41(16)
C23 Fe1 C13 106.45(17)
C24 Fe1 C13 108.10(17)
C15 Fe1 P21 107.74(13)
C22 Fe1 P21 48.42(12)
C25 Fe1 P21 46.95(14)
C14 Fe1 P21 137.31(12)
C12 Fe1 P21 139.83(15)
C23 Fe1 P21 76.65(13)
C24 Fe1 P21 75.71(14)
C13 Fe1 P21 176.17(12)
C15 Fe1 P11 47.39(14)
C22 Fe1 P11 141.89(13)
C25 Fe1 P11 105.40(15)
C14 Fe1 P11 75.74(13)
C12 Fe1 P11 47.25(14)
C23 Fe1 P11 173.52(12)
C24 Fe1 P11 133.61(13)
C13 Fe1 P11 75.29(12)
P21 Fe1 P11 101.88(6)
C15 P11 C12 87.8(2)
C15 P11 Fe1 59.50(15)
C12 P11 Fe1 60.50(15)
C13 C12 P11 115.1(3)
C13 C12 Fe1 71.2(2)
P11 C12 Fe1 72.25(17)
C13 C12 H12 119(3)
P11 C12 H12 125(3)
Fe1 C12 H12 118(3)
C12 C13 C14 110.8(4)
C12 C13 C16 124.7(5)
C14 C13 C16 124.5(5)
C12 C13 Fe1 69.4(3)
C14 C13 Fe1 69.0(2)
C16 C13 Fe1 130.4(4)
C15 C14 C13 111.0(4)
C15 C14 C17 124.7(5)
C13 C14 C17 124.2(5)
C15 C14 Fe1 69.0(3)
C13 C14 Fe1 71.2(2)
C17 C14 Fe1 129.1(4)
C14 C15 P11 115.1(3)
C14 C15 Fe1 70.9(2)
P11 C15 Fe1 73.10(18)
C14 C15 H15 127(2)
P11 C15 H15 117(2)
Fe1 C15 H15 120(3)
C13 C16 H16A 108(4)
C13 C16 H16B 112(3)
H16A C16 H16B 120(5)
C13 C16 H16C 111(4)
H16A C16 H16C 107(5)
H16B C16 H16C 99(5)
C14 C17 H17A 114(4)
C14 C17 H17B 111(4)
H17A C17 H17B 99(5)
C14 C17 H17C 112(3)
H17A C17 H17C 107(5)
H17B C17 H17C 113(5)
C25 P21 C22 88.5(2)
C25 P21 Fe1 60.46(16)
C22 P21 Fe1 59.60(13)
C23 C22 C31 124.9(4)
C23 C22 P21 113.4(3)
C31 C22 P21 121.7(3)
C23 C22 Fe1 70.5(2)
C31 C22 Fe1 125.4(3)
P21 C22 Fe1 71.98(14)
C24 C23 C22 110.9(4)
C24 C23 C26 122.3(4)
C22 C23 C26 126.7(4)
C24 C23 Fe1 70.1(3)
C22 C23 Fe1 68.7(2)
C26 C23 Fe1 130.4(4)
C25 C24 C23 111.6(4)
C25 C24 C27 124.2(5)
C23 C24 C27 124.2(5)
C25 C24 Fe1 69.5(3)
C23 C24 Fe1 70.0(2)
C27 C24 Fe1 127.4(4)
C24 C25 P21 115.6(4)
C24 C25 Fe1 70.6(3)
P21 C25 Fe1 72.60(18)
C24 C25 H25 121(3)
P21 C25 H25 123(3)
Fe1 C25 H25 123(3)
C23 C26 H26A 113(4)
C23 C26 H26B 110(3)
H26A C26 H26B 98(5)
C23 C26 H26C 116(3)
H26A C26 H26C 101(5)
H26B C26 H26C 117(5)
C24 C27 H27A 112(3)
C24 C27 H27B 110(4)
H27A C27 H27B 111(5)
C24 C27 H27C 105(4)
H27A C27 H27C 106(6)
H27B C27 H27C 113(5)
O32 C31 C36 119.8(4)
O32 C31 C22 118.0(4)
C36 C31 C22 122.2(4)
C31 O32 B33 124.1(4)
F39 B33 F38 111.8(5)
F39 B33 O34 109.2(4)
F38 B33 O34 109.2(4)
F39 B33 O32 108.3(4)
F38 B33 O32 108.0(4)
O34 B33 O32 110.4(4)
C35 O34 B33 123.4(4)
O34 C35 C36 121.1(4)
O34 C35 C37 115.2(5)
C36 C35 C37 123.8(5)
C35 C36 C31 120.9(5)
C35 C36 H36 119(3)
C31 C36 H36 120(3)
C35 C37 H37A 108(4)
C35 C37 H37B 107(4)
H37A C37 H37B 115(5)
C35 C37 H37C 112(4)
H37A C37 H37C 104(5)
H37B C37 H37C 111(5)

loop_
_geom_bond_atom_site_label_1
_geom_bond_atom_site_label_2
_geom_bond_distance
Fe1 C15 2.054(5)
Fe1 C22 2.066(4)
Fe1 C25 2.077(5)
Fe1 C14 2.078(4)
Fe1 C12 2.084(5)
Fe1 C23 2.090(4)
Fe1 C24 2.091(4)
Fe1 C13 2.107(4)
Fe1 P21 2.2776(14)
Fe1 P11 2.2803(15)
P11 C15 1.754(5)
P11 C12 1.758(5)
C12 C13 1.413(6)
C12 H12 0.96(5)
C13 C14 1.425(5)
C13 C16 1.498(7)
C14 C15 1.415(6)
C14 C17 1.487(7)
C15 H15 0.88(4)
C16 H16A 0.92(6)
C16 H16B 1.02(7)
C16 H16C 0.95(7)
C17 H17A 0.93(5)
C17 H17B 0.92(6)
C17 H17C 0.94(6)
P21 C25 1.744(5)
P21 C22 1.792(4)
C22 C23 1.446(6)
C22 C31 1.453(5)
C23 C24 1.428(5)
C23 C26 1.495(7)
C24 C25 1.423(6)
C24 C27 1.508(7)
C25 H25 0.94(4)
C26 H26A 0.80(6)
C26 H26B 1.00(6)
C26 H26C 0.94(6)
C27 H27A 0.98(6)
C27 H27B 1.00(6)
C27 H27C 0.93(6)
C31 O32 1.286(5)
C31 C36 1.398(6)
O32 B33 1.493(6)
B33 F39 1.351(6)
B33 F38 1.354(6)
B33 O34 1.482(6)
O34 C35 1.295(5)
C35 C36 1.364(6)
C35 C37 1.479(7)
C36 H36 0.94(5)
C37 H37A 0.91(6)
C37 H37B 0.93(6)
C37 H37C 0.87(6)
